data_4070606
loop_
_publ_author_name
'Franken, Andreas'
'McGrath, Thomas D.'
'Stone, F. Gordon A.'

_publ_section_title
;
 A 10-Vertex Iron&#x2212;Dicarbollide System Formed by Insertion of
 {Fe(CO)4} into 8-Vertex [closo-1-CB7H8]&#x2212;: Synthesis and Reactivity
 Studies
;
_journal_issue 5
_journal_name_full Organometallics
_journal_page_first 908
_journal_paper_doi 10.1021/om700865s
_journal_volume 27
_journal_year 2008
_chemical_formula_sum 'C13 H26 B7 Fe O3 P'
_chemical_formula_weight 392.83
_chemical_name_systematic
; 
 ? 
;
_space_group_IT_number 61
_symmetry_cell_setting orthorhombic
_symmetry_space_group_name_Hall '-P 2ac 2ab'
_symmetry_space_group_name_H-M 'P b c a'
_atom_sites_solution_hydrogens geom
_atom_sites_solution_primary direct
_atom_sites_solution_secondary difmap
_audit_creation_method SHELXL-97
_cell_angle_alpha 90.00
_cell_angle_beta 90.00
_cell_angle_gamma 90.00
_cell_formula_units_Z 8
_cell_length_a 13.1331(7)
_cell_length_b 15.1294(8)
_cell_length_c 19.8109(10)
_cell_measurement_reflns_used 7275
_cell_measurement_temperature 110(2)
_cell_measurement_theta_max 29.94
_cell_measurement_theta_min 2.88
_cell_volume 3936.3(4)
_computing_cell_refinement 'Bruker APEX2 (Bruker, 2003)'
_computing_data_collection 'Bruker APEX2 (Bruker, 2003)'
_computing_data_reduction 'Bruker APEX2 (Bruker, 2003)'
_computing_molecular_graphics 'Bruker SHELXTL (Bruker, 2001)'
_computing_publication_material 'Bruker SHELXTL (Bruker, 2001)'
_computing_structure_refinement 'Bruker SHELXTL (Bruker, 2001)'
_computing_structure_solution 'Bruker SHELXTL (Bruker, 2001)'
_diffrn_ambient_temperature 110(2)
_diffrn_measured_fraction_theta_full 0.962
_diffrn_measured_fraction_theta_max 0.928
_diffrn_measurement_device_type 'Bruker-Nonius X8 APEX CCD area detector'
_diffrn_measurement_method 'phi and omega scans'
_diffrn_radiation_monochromator graphite
_diffrn_radiation_source 'fine-focus sealed tube'
_diffrn_radiation_type MoK\a
_diffrn_radiation_wavelength 0.71073
_diffrn_reflns_av_R_equivalents 0.0536
_diffrn_reflns_av_sigmaI/netI 0.0486
_diffrn_reflns_limit_h_max 18
_diffrn_reflns_limit_h_min -16
_diffrn_reflns_limit_k_max 21
_diffrn_reflns_limit_k_min -21
_diffrn_reflns_limit_l_max 26
_diffrn_reflns_limit_l_min -15
_diffrn_reflns_number 21497
_diffrn_reflns_theta_full 25.00
_diffrn_reflns_theta_max 30.02
_diffrn_reflns_theta_min 2.58
_exptl_absorpt_coefficient_mu 0.856
_exptl_absorpt_correction_T_max 0.8896
_exptl_absorpt_correction_T_min 0.7597
_exptl_absorpt_correction_type multi-scan
_exptl_absorpt_process_details 'SADABS  (Bruker, 2003)'
_exptl_crystal_colour red
_exptl_crystal_density_diffrn 1.326
_exptl_crystal_density_method 'not measured'
_exptl_crystal_description block
_exptl_crystal_F_000 1632
_exptl_crystal_size_max 0.34
_exptl_crystal_size_mid 0.21
_exptl_crystal_size_min 0.14
_refine_diff_density_max 0.482
_refine_diff_density_min -0.344
_refine_diff_density_rms 0.079
_refine_ls_extinction_method none
_refine_ls_goodness_of_fit_ref 1.039
_refine_ls_hydrogen_treatment constr
_refine_ls_matrix_type full
_refine_ls_number_parameters 230
_refine_ls_number_reflns 5339
_refine_ls_number_restraints 0
_refine_ls_restrained_S_all 1.039
_refine_ls_R_factor_all 0.0661
_refine_ls_R_factor_gt 0.0408
_refine_ls_shift/su_max 0.001
_refine_ls_shift/su_mean 0.000
_refine_ls_structure_factor_coef Fsqd
_refine_ls_weighting_details 'calc w=1/[\s^2^(Fo^2^)+(0.0350P)^2^+2.2216P] where P=(Fo^2^+2Fc^2^)/3'
_refine_ls_weighting_scheme calc
_refine_ls_wR_factor_gt 0.0852
_refine_ls_wR_factor_ref 0.0988
_reflns_number_gt 3824
_reflns_number_total 5339
_reflns_threshold_expression >2sigma(I)
_cod_data_source_file om700865s-file001.cif
_cod_data_source_block 13a
_cod_depositor_comments
;
The following automatic conversions were performed:

'_symmetry_cell_setting' value 'Orthorhombic' changed to
'orthorhombic' according to
/home/saulius/struct/CIF-dictionaries/cif_core.dic dictionary named
'cif_core.dic' version 2.4.1 from 2010-06-29.

Automatic conversion script
Id: cif_fix_values 1715 2011-07-08 13:25:40Z adriana 
;
_cod_original_sg_symbol_H-M 'Pbca '
_cod_database_code 4070606

loop_
_symmetry_equiv_pos_as_xyz
'x, y, z'
'-x+1/2, -y, z+1/2'
'x+1/2, -y+1/2, -z'
'-x, y+1/2, -z+1/2'
'-x, -y, -z'
'x-1/2, y, -z-1/2'
'-x-1/2, y-1/2, z'
'x, -y-1/2, z-1/2'

loop_
_atom_site_label
_atom_site_type_symbol
_atom_site_fract_x
_atom_site_fract_y
_atom_site_fract_z
_atom_site_U_iso_or_equiv
_atom_site_adp_type
_atom_site_occupancy
_atom_site_symmetry_multiplicity
_atom_site_calc_flag
_atom_site_refinement_flags
C1 C 0.59028(15) 0.22103(12) 0.67130(11) 0.0138(4) Uani 1 1 d .
O1 O 0.62237(11) 0.30592(8) 0.69083(7) 0.0167(3) Uani 1 1 d .
Fe2 Fe 0.49806(2) 0.138825(16) 0.714489(15) 0.01237(8) Uani 1 1 d .
B3 B 0.65729(17) 0.13230(13) 0.68012(13) 0.0143(4) Uani 1 1 d .
H3 H 0.7217 0.1275 0.7170 0.017 Uiso 1 1 calc R
B4 B 0.64415(17) 0.19892(14) 0.60016(13) 0.0157(5) Uani 1 1 d .
B5 B 0.50181(18) 0.20252(14) 0.61499(13) 0.0161(5) Uani 1 1 d .
H5 H 0.4436 0.2532 0.6005 0.019 Uiso 1 1 calc R
B6 B 0.58609(17) 0.03556(14) 0.66121(13) 0.0165(5) Uani 1 1 d .
H6 H 0.5977 -0.0260 0.6917 0.020 Uiso 1 1 calc R
B7 B 0.66813(18) 0.08222(14) 0.59559(13) 0.0175(5) Uani 1 1 d .
H7 H 0.7426 0.0574 0.5756 0.021 Uiso 1 1 calc R
B8 B 0.56035(18) 0.13162(15) 0.55040(14) 0.0180(5) Uani 1 1 d .
H8 H 0.5507 0.1455 0.4952 0.022 Uiso 1 1 calc R
B9 B 0.46797(18) 0.08872(15) 0.61188(13) 0.0171(5) Uani 1 1 d .
H9 H 0.3868 0.0688 0.6036 0.021 Uiso 1 1 calc R
C10 C 0.56238(15) 0.03338(13) 0.58123(11) 0.0187(4) Uani 1 1 d .
H10 H 0.5524 -0.0268 0.5537 0.022 Uiso 1 1 calc R
C2 C 0.68687(16) 0.33765(13) 0.64141(11) 0.0186(5) Uani 1 1 d .
H2 H 0.7168 0.3946 0.6449 0.022 Uiso 1 1 calc R
C3 C 0.70573(15) 0.28517(13) 0.58829(11) 0.0174(4) Uani 1 1 d .
C4 C 0.77429(16) 0.31191(14) 0.53104(11) 0.0218(5) Uani 1 1 d .
H4A H 0.7988 0.3723 0.5385 0.033 Uiso 1 1 calc R
H4B H 0.7363 0.3094 0.4885 0.033 Uiso 1 1 calc R
H4C H 0.8325 0.2714 0.5288 0.033 Uiso 1 1 calc R
P1 P 0.55553(4) 0.13874(3) 0.82104(3) 0.01438(12) Uani 1 1 d .
C11 C 0.64332(16) 0.04958(13) 0.84432(12) 0.0223(5) Uani 1 1 d .
H11A H 0.6994 0.0480 0.8110 0.027 Uiso 1 1 calc R
H11B H 0.6735 0.0636 0.8888 0.027 Uiso 1 1 calc R
C12 C 0.5953(2) -0.04236(14) 0.84804(14) 0.0321(6) Uani 1 1 d .
H12A H 0.5433 -0.0432 0.8835 0.048 Uiso 1 1 calc R
H12B H 0.6480 -0.0861 0.8585 0.048 Uiso 1 1 calc R
H12C H 0.5639 -0.0567 0.8045 0.048 Uiso 1 1 calc R
C13 C 0.62445(16) 0.23811(13) 0.84638(12) 0.0208(5) Uani 1 1 d .
H13A H 0.6538 0.2283 0.8918 0.025 Uiso 1 1 calc R
H13B H 0.6817 0.2475 0.8147 0.025 Uiso 1 1 calc R
C14 C 0.55935(19) 0.32220(13) 0.84823(13) 0.0256(5) Uani 1 1 d .
H14A H 0.5345 0.3354 0.8027 0.038 Uiso 1 1 calc R
H14B H 0.6007 0.3717 0.8646 0.038 Uiso 1 1 calc R
H14C H 0.5013 0.3132 0.8786 0.038 Uiso 1 1 calc R
C15 C 0.45239(16) 0.12839(13) 0.88306(11) 0.0196(5) Uani 1 1 d .
H15A H 0.4041 0.1778 0.8760 0.023 Uiso 1 1 calc R
H15B H 0.4152 0.0728 0.8739 0.023 Uiso 1 1 calc R
C16 C 0.48476(18) 0.12845(14) 0.95703(12) 0.0254(5) Uani 1 1 d .
H16A H 0.5344 0.0812 0.9647 0.038 Uiso 1 1 calc R
H16B H 0.4250 0.1187 0.9857 0.038 Uiso 1 1 calc R
H16C H 0.5156 0.1856 0.9682 0.038 Uiso 1 1 calc R
C21 C 0.41693(15) 0.04848(12) 0.73383(11) 0.0163(4) Uani 1 1 d .
O21 O 0.36333(11) -0.00932(9) 0.74559(8) 0.0210(3) Uani 1 1 d .
C22 C 0.40759(15) 0.22231(12) 0.73525(11) 0.0166(4) Uani 1 1 d .
O22 O 0.35116(11) 0.27821(9) 0.74613(9) 0.0230(3) Uani 1 1 d .

loop_
_atom_site_aniso_label
_atom_site_aniso_U_11
_atom_site_aniso_U_22
_atom_site_aniso_U_33
_atom_site_aniso_U_23
_atom_site_aniso_U_13
_atom_site_aniso_U_12
C1 0.0158(9) 0.0131(8) 0.0124(12) -0.0008(7) 0.0000(8) -0.0010(7)
O1 0.0226(7) 0.0128(6) 0.0147(9) -0.0012(5) 0.0020(6) -0.0040(5)
Fe2 0.01286(13) 0.01155(12) 0.01270(18) 0.00045(11) -0.00019(12) -0.00025(10)
B3 0.0156(10) 0.0144(9) 0.0130(13) 0.0010(8) 0.0003(9) -0.0009(8)
B4 0.0180(10) 0.0163(9) 0.0127(14) 0.0007(9) -0.0011(9) -0.0017(8)
B5 0.0179(10) 0.0163(9) 0.0142(14) 0.0011(8) 0.0006(10) -0.0002(8)
B6 0.0152(10) 0.0157(10) 0.0186(14) 0.0004(9) 0.0002(9) 0.0001(8)
B7 0.0191(11) 0.0175(10) 0.0160(14) -0.0003(9) 0.0007(10) -0.0004(8)
B8 0.0184(10) 0.0209(10) 0.0148(14) -0.0007(9) -0.0011(10) -0.0014(8)
B9 0.0191(10) 0.0191(10) 0.0132(14) 0.0000(9) -0.0026(10) -0.0029(8)
C10 0.0203(10) 0.0168(9) 0.0190(13) -0.0025(8) -0.0004(9) -0.0026(7)
C2 0.0214(10) 0.0160(9) 0.0185(13) 0.0021(8) 0.0016(9) -0.0047(7)
C3 0.0180(9) 0.0190(9) 0.0152(13) 0.0029(8) -0.0010(8) -0.0024(7)
C4 0.0229(10) 0.0241(10) 0.0186(13) 0.0010(9) 0.0022(9) -0.0063(8)
P1 0.0158(2) 0.0140(2) 0.0133(3) 0.00115(19) -0.0001(2) 0.00038(18)
C11 0.0233(10) 0.0250(10) 0.0187(13) 0.0040(9) 0.0005(9) 0.0077(8)
C12 0.0495(15) 0.0192(10) 0.0276(15) 0.0026(10) -0.0026(12) 0.0087(10)
C13 0.0252(11) 0.0223(10) 0.0148(13) 0.0002(8) -0.0045(9) -0.0059(8)
C14 0.0406(13) 0.0166(9) 0.0197(14) -0.0021(9) 0.0030(11) -0.0052(9)
C15 0.0207(10) 0.0221(10) 0.0159(13) -0.0001(8) 0.0028(9) -0.0012(8)
C16 0.0316(12) 0.0269(11) 0.0176(14) 0.0015(9) 0.0047(10) 0.0022(9)
C21 0.0157(9) 0.0170(9) 0.0163(13) -0.0017(8) -0.0013(8) 0.0028(7)
O21 0.0200(7) 0.0162(6) 0.0268(10) 0.0011(6) 0.0020(7) -0.0023(5)
C22 0.0171(9) 0.0158(9) 0.0168(13) 0.0026(8) -0.0010(8) -0.0039(7)
O22 0.0197(7) 0.0203(7) 0.0290(10) 0.0022(7) 0.0036(7) 0.0038(6)

loop_
_atom_type_symbol
_atom_type_description
_atom_type_scat_dispersion_real
_atom_type_scat_dispersion_imag
_atom_type_scat_source
C C 0.0033 0.0016 'International Tables Vol C Tables 4.2.6.8 and 6.1.1.4'
H H 0.0000 0.0000 'International Tables Vol C Tables 4.2.6.8 and 6.1.1.4'
B B 0.0013 0.0007 'International Tables Vol C Tables 4.2.6.8 and 6.1.1.4'
O O 0.0106 0.0060 'International Tables Vol C Tables 4.2.6.8 and 6.1.1.4'
P P 0.1023 0.0942 'International Tables Vol C Tables 4.2.6.8 and 6.1.1.4'
Fe Fe 0.3463 0.8444 'International Tables Vol C Tables 4.2.6.8 and 6.1.1.4'

loop_
_geom_angle_atom_site_label_1
_geom_angle_atom_site_label_2
_geom_angle_atom_site_label_3
_geom_angle
O1 C1 B4 107.37(15)
O1 C1 B3 124.49(16)
B4 C1 B3 71.51(14)
O1 C1 B5 123.87(16)
B4 C1 B5 71.32(14)
B3 C1 B5 108.59(16)
O1 C1 Fe2 130.77(14)
B4 C1 Fe2 121.85(13)
B3 C1 Fe2 76.05(11)
B5 C1 Fe2 75.34(11)
C2 O1 C1 107.85(15)
C21 Fe2 C22 95.50(9)
C21 Fe2 C1 165.01(9)
C22 Fe2 C1 93.66(8)
C21 Fe2 B5 123.06(9)
C22 Fe2 B5 84.90(9)
C1 Fe2 B5 46.11(8)
C21 Fe2 B3 127.04(8)
C22 Fe2 B3 137.43(8)
C1 Fe2 B3 45.39(8)
B5 Fe2 B3 73.77(9)
C21 Fe2 B9 80.02(9)
C22 Fe2 B9 109.69(9)
C1 Fe2 B9 85.73(9)
B5 Fe2 B9 47.70(9)
B3 Fe2 B9 82.51(9)
C21 Fe2 B6 82.69(9)
C22 Fe2 B6 163.59(10)
C1 Fe2 B6 85.18(8)
B5 Fe2 B6 82.52(9)
B3 Fe2 B6 47.48(8)
B9 Fe2 B6 53.91(9)
C21 Fe2 P1 89.91(7)
C22 Fe2 P1 90.43(7)
C1 Fe2 P1 101.89(6)
B5 Fe2 P1 146.97(6)
B3 Fe2 P1 88.36(7)
B9 Fe2 P1 158.14(6)
B6 Fe2 P1 105.84(7)
C1 B3 B6 112.03(16)
C1 B3 B7 106.59(16)
B6 B3 B7 60.70(13)
C1 B3 B4 54.18(12)
B6 B3 B4 102.42(16)
B7 B3 B4 57.56(12)
C1 B3 Fe2 58.56(10)
B6 B3 Fe2 66.56(10)
B7 B3 Fe2 111.88(13)
B4 B3 Fe2 98.57(12)
C3 B4 C1 100.75(16)
C3 B4 B8 135.48(19)
C1 B4 B8 109.20(16)
C3 B4 B7 136.65(18)
C1 B4 B7 108.96(16)
B8 B4 B7 61.44(13)
C3 B4 B3 121.92(17)
C1 B4 B3 54.31(12)
B8 B4 B3 102.38(15)
B7 B4 B3 60.04(12)
C3 B4 B5 120.90(16)
C1 B4 B5 54.90(12)
B8 B4 B5 59.73(13)
B7 B4 B5 102.08(14)
B3 B4 B5 88.59(14)
C1 B5 B9 111.53(16)
C1 B5 B8 106.13(16)
B9 B5 B8 61.03(13)
C1 B5 B4 53.78(12)
B9 B5 B4 102.32(15)
B8 B5 B4 57.46(12)
C1 B5 Fe2 58.55(10)
B9 B5 Fe2 66.46(11)
B8 B5 Fe2 112.23(13)
B4 B5 Fe2 98.57(13)
C10 B6 B3 108.97(17)
C10 B6 B7 54.87(13)
B3 B6 B7 61.45(13)
C10 B6 B9 51.68(12)
B3 B6 B9 100.36(14)
B7 B6 B9 87.39(14)
C10 B6 Fe2 112.45(14)
B3 B6 Fe2 65.96(10)
B7 B6 Fe2 111.98(12)
B9 B6 Fe2 62.88(9)
C10 B7 B4 108.13(16)
C10 B7 B6 55.71(13)
B4 B7 B6 103.90(16)
C10 B7 B8 55.32(12)
B4 B7 B8 59.24(12)
B6 B7 B8 92.84(15)
C10 B7 B3 106.54(17)
B4 B7 B3 62.40(13)
B6 B7 B3 57.85(12)
B8 B7 B3 102.49(15)
C10 B8 B4 107.81(18)
C10 B8 B7 54.88(12)
B4 B8 B7 59.32(13)
C10 B8 B9 55.42(13)
B4 B8 B9 103.96(17)
B7 B8 B9 92.41(16)
C10 B8 B5 106.38(18)
B4 B8 B5 62.81(13)
B7 B8 B5 102.76(17)
B9 B8 B5 57.90(13)
C10 B9 B5 108.85(16)
C10 B9 B8 55.04(12)
B5 B9 B8 61.07(13)
C10 B9 B6 51.70(13)
B5 B9 B6 100.27(14)
B8 B9 B6 87.36(14)
C10 B9 Fe2 112.79(15)
B5 B9 Fe2 65.84(11)
B8 B9 Fe2 111.79(13)
B6 B9 Fe2 63.21(10)
B7 C10 B8 69.79(14)
B7 C10 B9 111.13(17)
B8 C10 B9 69.55(14)
B7 C10 B6 69.42(15)
B8 C10 B6 110.92(17)
B9 C10 B6 76.61(15)
C3 C2 O1 117.63(17)
C2 C3 C4 122.89(18)
C2 C3 B4 106.40(18)
C4 C3 B4 130.70(19)
C13 P1 C11 103.00(10)
C13 P1 C15 104.60(10)
C11 P1 C15 103.47(10)
C13 P1 Fe2 115.18(8)
C11 P1 Fe2 116.68(8)
C15 P1 Fe2 112.45(8)
C12 C11 P1 114.97(16)
C14 C13 P1 114.43(15)
C16 C15 P1 115.93(16)
O21 C21 Fe2 178.9(2)
O22 C22 Fe2 176.81(19)

loop_
_geom_bond_atom_site_label_1
_geom_bond_atom_site_label_2
_geom_bond_distance
C1 O1 1.406(2)
C1 B4 1.612(3)
C1 B3 1.615(3)
C1 B5 1.635(3)
C1 Fe2 1.9353(19)
O1 C2 1.381(2)
Fe2 C21 1.775(2)
Fe2 C22 1.782(2)
Fe2 B5 2.195(2)
Fe2 B3 2.201(2)
Fe2 B9 2.205(2)
Fe2 B6 2.212(2)
Fe2 P1 2.2417(7)
B3 B6 1.777(3)
B3 B7 1.843(3)
B3 B4 1.886(3)
B4 C3 1.553(3)
B4 B8 1.794(3)
B4 B7 1.796(3)
B4 B5 1.893(3)
B5 B9 1.779(3)
B5 B8 1.838(3)
B6 C10 1.615(3)
B6 B7 1.830(3)
B6 B9 2.002(3)
B7 C10 1.599(3)
B7 B8 1.834(3)
B8 C10 1.607(3)
B8 B9 1.838(3)
B9 C10 1.615(3)
C2 C3 1.341(3)
C3 C4 1.503(3)
P1 C13 1.825(2)
P1 C11 1.833(2)
P1 C15 1.835(2)
C11 C12 1.529(3)
C13 C14 1.533(3)
C15 C16 1.526(3)
C21 O21 1.146(2)
C22 O22 1.145(2)
